data_7106607
loop_
_publ_author_name
'Xiang-Qiang Pan'
'Lu Wang'
'Jian-Ping Zou'
'Wei Zhang'

_publ_section_title
;
 Manganese(III)-mediated phosphinoyl radical reactions for stereoselective
 synthesis of phosphinoylated tetrahydronaphthalenes
;
_journal_name_full Chem.Commun.
_journal_page_first 7875
_journal_paper_doi 10.1039/c1cc12343b
_journal_volume 47
_journal_year 2011
_chemical_formula_moiety 'C24 H23 O3 P, H2 O'
_chemical_formula_sum 'C24 H25 O4 P'
_chemical_formula_weight 408.41
_chemical_name_systematic
;
?
;
_space_group_IT_number 2
_symmetry_cell_setting triclinic
_symmetry_Int_Tables_number 2
_symmetry_space_group_name_Hall '-P 1'
_symmetry_space_group_name_H-M 'P -1'
_atom_sites_solution_hydrogens geom
_atom_sites_solution_primary direct
_atom_sites_solution_secondary difmap
_audit_creation_method SHELXL-97
_cell_angle_alpha 61.480(5)
_cell_angle_beta 69.536(3)
_cell_angle_gamma 80.201(7)
_cell_formula_units_Z 2
_cell_length_a 8.735(3)
_cell_length_b 11.975(4)
_cell_length_c 12.478(5)
_cell_measurement_reflns_used 5069
_cell_measurement_temperature 223(2)
_cell_measurement_theta_max 27.5
_cell_measurement_theta_min 3.1
_cell_volume 1074.4(7)
_computing_cell_refinement CrystalClear
_computing_data_collection CrystalClear
_computing_data_reduction CrystalStructure
_computing_publication_material 'CrystalStructure 3.7.0'
_computing_structure_refinement 'SHELXL-97 (Sheldrick, 1997)'
_computing_structure_solution 'SHELXS-97 (Sheldrick, 1990)'
_diffrn_ambient_temperature 223(2)
_diffrn_detector_area_resol_mean 14.63
_diffrn_measured_fraction_theta_full 0.977
_diffrn_measured_fraction_theta_max 0.977
_diffrn_measurement_device_type 'Rigaku Saturn'
_diffrn_measurement_method \w
_diffrn_radiation_monochromator graphite
_diffrn_radiation_source 'fine-focus sealed tube'
_diffrn_radiation_type MoK\a
_diffrn_radiation_wavelength 0.71075
_diffrn_reflns_av_R_equivalents 0.0379
_diffrn_reflns_av_sigmaI/netI 0.0735
_diffrn_reflns_limit_h_max 9
_diffrn_reflns_limit_h_min -11
_diffrn_reflns_limit_k_max 13
_diffrn_reflns_limit_k_min -15
_diffrn_reflns_limit_l_max 16
_diffrn_reflns_limit_l_min -16
_diffrn_reflns_number 9895
_diffrn_reflns_theta_full 27.51
_diffrn_reflns_theta_max 27.51
_diffrn_reflns_theta_min 3.15
_exptl_absorpt_coefficient_mu 0.155
_exptl_absorpt_correction_T_max 0.9847
_exptl_absorpt_correction_T_min 0.860
_exptl_absorpt_correction_type multi-scan
_exptl_absorpt_process_details 'Jacobson, R. (1998) Private communication'
_exptl_crystal_colour colorless
_exptl_crystal_density_diffrn 1.262
_exptl_crystal_density_method 'not measured'
_exptl_crystal_description prism
_exptl_crystal_F_000 432
_exptl_crystal_size_max 0.45
_exptl_crystal_size_mid 0.30
_exptl_crystal_size_min 0.20
_refine_diff_density_max 0.186
_refine_diff_density_min -0.313
_refine_diff_density_rms 0.054
_refine_ls_extinction_method none
_refine_ls_goodness_of_fit_ref 0.986
_refine_ls_hydrogen_treatment mixed
_refine_ls_matrix_type full
_refine_ls_number_parameters 270
_refine_ls_number_reflns 4850
_refine_ls_number_restraints 2
_refine_ls_restrained_S_all 0.986
_refine_ls_R_factor_all 0.0735
_refine_ls_R_factor_gt 0.0465
_refine_ls_shift/su_max 0.001
_refine_ls_shift/su_mean 0.000
_refine_ls_structure_factor_coef Fsqd
_refine_ls_weighting_details 'calc w=1/[\s^2^(Fo^2^)+(0.0325P)^2^+0.0000P] where P=(Fo^2^+2Fc^2^)/3'
_refine_ls_weighting_scheme calc
_refine_ls_wR_factor_gt 0.0866
_refine_ls_wR_factor_ref 0.0959
_reflns_number_gt 3064
_reflns_number_total 4850
_reflns_threshold_expression >2sigma(I)
_cod_data_source_file c1cc12343b.txt
_cod_data_source_block shelxl
_cod_original_cell_volume 1074.5(6)
_cod_database_code 7106607

loop_
_symmetry_equiv_pos_as_xyz
'x, y, z'
'-x, -y, -z'

loop_
_atom_site_label
_atom_site_type_symbol
_atom_site_fract_x
_atom_site_fract_y
_atom_site_fract_z
_atom_site_U_iso_or_equiv
_atom_site_adp_type
_atom_site_occupancy
_atom_site_symmetry_multiplicity
_atom_site_calc_flag
_atom_site_refinement_flags
_atom_site_disorder_assembly
_atom_site_disorder_group
P1 P 0.33678(6) 0.17065(4) 0.71457(5) 0.03342(14) Uani 1 1 d . . .
O1 O 0.21452(15) 0.08498(11) 0.83512(12) 0.0442(3) Uani 1 1 d . . .
O2 O 0.57274(16) 0.44307(13) 0.67307(15) 0.0514(4) Uani 1 1 d . . .
O3 O 0.49720(17) 0.31475(14) 0.88522(14) 0.0556(4) Uani 1 1 d . . .
O4 O 0.0497(2) 0.85001(14) 0.98963(15) 0.0539(4) Uani 1 1 d D . .
C1 C 0.2894(2) 0.33667(16) 0.67739(17) 0.0312(4) Uani 1 1 d . . .
H1 H 0.3694 0.3912 0.5953 0.037 Uiso 1 1 calc R . .
C2 C 0.1171(2) 0.36456(17) 0.66289(19) 0.0381(5) Uani 1 1 d . . .
H2A H 0.1116 0.3403 0.5996 0.046 Uiso 1 1 calc R . .
H2B H 0.0365 0.3142 0.7451 0.046 Uiso 1 1 calc R . .
C3 C 0.0774(2) 0.50512(18) 0.61988(19) 0.0436(5) Uani 1 1 d . . .
H3A H 0.1486 0.5543 0.5324 0.052 Uiso 1 1 calc R . .
H3B H -0.0359 0.5203 0.6186 0.052 Uiso 1 1 calc R . .
C4 C 0.1000(2) 0.55006(17) 0.70764(18) 0.0393(5) Uani 1 1 d . . .
C5 C 0.0158(3) 0.65857(19) 0.7146(2) 0.0526(6) Uani 1 1 d . . .
H5 H -0.0533 0.7026 0.6639 0.063 Uiso 1 1 calc R . .
C6 C 0.0329(3) 0.7016(2) 0.7945(2) 0.0604(6) Uani 1 1 d . . .
H6 H -0.0241 0.7745 0.7977 0.072 Uiso 1 1 calc R . .
C7 C 0.1325(3) 0.6384(2) 0.8689(2) 0.0593(6) Uani 1 1 d . . .
H7 H 0.1445 0.6676 0.9233 0.071 Uiso 1 1 calc R . .
C8 C 0.2155(2) 0.5313(2) 0.8639(2) 0.0505(5) Uani 1 1 d . . .
H8 H 0.2829 0.4876 0.9162 0.061 Uiso 1 1 calc R . .
C9 C 0.2018(2) 0.48618(17) 0.78297(18) 0.0367(4) Uani 1 1 d . . .
C10 C 0.2953(2) 0.36514(16) 0.78417(17) 0.0316(4) Uani 1 1 d . . .
H10 H 0.2466 0.2924 0.8681 0.038 Uiso 1 1 calc R . .
C11 C 0.4711(2) 0.38000(18) 0.7713(2) 0.0392(5) Uani 1 1 d . . .
C12 C 0.6615(3) 0.3229(3) 0.8853(3) 0.0905(10) Uani 1 1 d . . .
H12A H 0.7394 0.2901 0.8295 0.136 Uiso 1 1 calc R . .
H12B H 0.6679 0.2732 0.9718 0.136 Uiso 1 1 calc R . .
H12C H 0.6868 0.4110 0.8545 0.136 Uiso 1 1 calc R . .
C13 C 0.5405(2) 0.13303(16) 0.72793(17) 0.0316(4) Uani 1 1 d . . .
C14 C 0.5571(2) 0.03242(18) 0.84092(18) 0.0413(5) Uani 1 1 d . . .
H14 H 0.4642 -0.0119 0.9074 0.050 Uiso 1 1 calc R . .
C15 C 0.7117(3) -0.0029(2) 0.8557(2) 0.0507(6) Uani 1 1 d . . .
H15 H 0.7229 -0.0706 0.9326 0.061 Uiso 1 1 calc R . .
C16 C 0.8474(3) 0.0607(2) 0.7583(2) 0.0501(6) Uani 1 1 d . . .
H16 H 0.9514 0.0371 0.7689 0.060 Uiso 1 1 calc R . .
C17 C 0.8319(2) 0.15871(19) 0.6453(2) 0.0444(5) Uani 1 1 d . . .
H17 H 0.9255 0.2013 0.5784 0.053 Uiso 1 1 calc R . .
C18 C 0.6786(2) 0.19517(18) 0.62962(19) 0.0384(4) Uani 1 1 d . . .
H18 H 0.6686 0.2622 0.5520 0.046 Uiso 1 1 calc R . .
C19 C 0.3399(2) 0.15383(18) 0.5784(2) 0.0373(5) Uani 1 1 d . . .
C20 C 0.4002(3) 0.2457(2) 0.4536(2) 0.0508(6) Uani 1 1 d . . .
H20 H 0.4427 0.3217 0.4363 0.061 Uiso 1 1 calc R . .
C21 C 0.3980(3) 0.2254(2) 0.3527(2) 0.0662(7) Uani 1 1 d . . .
H21 H 0.4404 0.2869 0.2673 0.079 Uiso 1 1 calc R . .
C22 C 0.3323(3) 0.1135(3) 0.3802(3) 0.0699(8) Uani 1 1 d . . .
H22 H 0.3279 0.1004 0.3128 0.084 Uiso 1 1 calc R . .
C23 C 0.2747(3) 0.0231(3) 0.5025(3) 0.0673(7) Uani 1 1 d . . .
H23 H 0.2324 -0.0528 0.5193 0.081 Uiso 1 1 calc R . .
C24 C 0.2776(2) 0.0413(2) 0.6023(2) 0.0496(5) Uani 1 1 d . . .
H24 H 0.2375 -0.0221 0.6871 0.060 Uiso 1 1 calc R . .
H4A H -0.020(3) 0.871(2) 1.043(2) 0.060 Uiso 1 1 d D . .
H4B H 0.109(3) 0.9182(19) 0.943(2) 0.060 Uiso 1 1 d D . .

loop_
_atom_site_aniso_label
_atom_site_aniso_U_11
_atom_site_aniso_U_22
_atom_site_aniso_U_33
_atom_site_aniso_U_23
_atom_site_aniso_U_13
_atom_site_aniso_U_12
P1 0.0312(3) 0.0291(3) 0.0412(3) -0.0164(2) -0.0126(2) 0.0015(2)
O1 0.0362(8) 0.0344(7) 0.0490(9) -0.0137(7) -0.0040(7) -0.0047(6)
O2 0.0369(8) 0.0502(9) 0.0675(11) -0.0302(9) -0.0079(8) -0.0076(7)
O3 0.0487(9) 0.0690(10) 0.0680(11) -0.0372(9) -0.0356(8) 0.0115(7)
O4 0.0570(11) 0.0392(8) 0.0595(11) -0.0246(8) -0.0072(8) -0.0025(7)
C1 0.0307(10) 0.0280(9) 0.0351(11) -0.0137(9) -0.0123(8) 0.0017(7)
C2 0.0358(11) 0.0378(10) 0.0477(13) -0.0205(10) -0.0220(10) 0.0065(8)
C3 0.0438(12) 0.0398(11) 0.0508(13) -0.0211(11) -0.0246(10) 0.0146(9)
C4 0.0376(11) 0.0333(10) 0.0414(12) -0.0157(10) -0.0094(9) 0.0035(8)
C5 0.0532(14) 0.0394(12) 0.0587(15) -0.0213(12) -0.0186(12) 0.0150(10)
C6 0.0603(15) 0.0459(13) 0.0783(18) -0.0415(14) -0.0103(13) 0.0101(11)
C7 0.0567(15) 0.0636(15) 0.0755(18) -0.0510(15) -0.0157(13) 0.0075(12)
C8 0.0474(13) 0.0572(13) 0.0603(15) -0.0383(13) -0.0175(11) 0.0060(10)
C9 0.0340(10) 0.0356(10) 0.0403(12) -0.0196(10) -0.0081(9) 0.0003(8)
C10 0.0309(10) 0.0302(9) 0.0352(11) -0.0150(9) -0.0128(9) 0.0029(8)
C11 0.0400(12) 0.0376(11) 0.0534(14) -0.0290(11) -0.0203(11) 0.0062(9)
C12 0.0590(17) 0.134(3) 0.128(3) -0.082(2) -0.0629(18) 0.0244(17)
C13 0.0328(10) 0.0319(9) 0.0349(11) -0.0187(9) -0.0123(9) 0.0032(8)
C14 0.0404(12) 0.0436(12) 0.0368(12) -0.0185(10) -0.0111(10) 0.0066(9)
C15 0.0539(14) 0.0566(14) 0.0418(13) -0.0215(12) -0.0249(12) 0.0188(11)
C16 0.0399(13) 0.0650(15) 0.0596(16) -0.0377(13) -0.0258(12) 0.0177(11)
C17 0.0320(11) 0.0515(12) 0.0528(14) -0.0271(12) -0.0117(10) 0.0006(9)
C18 0.0386(11) 0.0364(10) 0.0430(12) -0.0181(10) -0.0165(10) 0.0018(9)
C19 0.0334(10) 0.0369(11) 0.0519(14) -0.0260(11) -0.0206(10) 0.0097(8)
C20 0.0663(15) 0.0452(12) 0.0560(15) -0.0288(12) -0.0320(13) 0.0103(11)
C21 0.0846(18) 0.0705(17) 0.0579(16) -0.0388(14) -0.0383(14) 0.0302(14)
C22 0.0754(18) 0.092(2) 0.097(2) -0.0781(19) -0.0561(17) 0.0403(16)
C23 0.0586(16) 0.0791(18) 0.107(2) -0.073(2) -0.0362(16) 0.0157(14)
C24 0.0376(12) 0.0494(12) 0.0779(16) -0.0434(13) -0.0176(11) 0.0064(9)

loop_
_atom_type_symbol
_atom_type_description
_atom_type_scat_dispersion_real
_atom_type_scat_dispersion_imag
_atom_type_scat_source
C C 0.0033 0.0016 'International Tables Vol C Tables 4.2.6.8 and 6.1.1.4'
H H 0.0000 0.0000 'International Tables Vol C Tables 4.2.6.8 and 6.1.1.4'
O O 0.0106 0.0060 'International Tables Vol C Tables 4.2.6.8 and 6.1.1.4'
P P 0.1023 0.0942 'International Tables Vol C Tables 4.2.6.8 and 6.1.1.4'

loop_
_geom_angle_atom_site_label_1
_geom_angle_atom_site_label_2
_geom_angle_atom_site_label_3
_geom_angle
_geom_angle_site_symmetry_1
_geom_angle_site_symmetry_3
_geom_angle_publ_flag
O1 P1 C19 112.14(9) . . ?
O1 P1 C13 110.57(8) . . ?
C19 P1 C13 106.36(8) . . ?
O1 P1 C1 110.99(8) . . ?
C19 P1 C1 106.48(8) . . ?
C13 P1 C1 110.13(8) . . ?
C11 O3 C12 115.72(19) . . ?
H4A O4 H4B 101(2) . . ?
C2 C1 C10 109.96(13) . . ?
C2 C1 P1 107.93(11) . . ?
C10 C1 P1 111.28(11) . . ?
C2 C1 H1 109.2 . . ?
C10 C1 H1 109.2 . . ?
P1 C1 H1 109.2 . . ?
C3 C2 C1 110.07(14) . . ?
C3 C2 H2A 109.6 . . ?
C1 C2 H2A 109.6 . . ?
C3 C2 H2B 109.6 . . ?
C1 C2 H2B 109.6 . . ?
H2A C2 H2B 108.2 . . ?
C4 C3 C2 111.67(15) . . ?
C4 C3 H3A 109.3 . . ?
C2 C3 H3A 109.3 . . ?
C4 C3 H3B 109.3 . . ?
C2 C3 H3B 109.3 . . ?
H3A C3 H3B 107.9 . . ?
C9 C4 C5 118.70(17) . . ?
C9 C4 C3 121.55(15) . . ?
C5 C4 C3 119.75(16) . . ?
C6 C5 C4 121.19(19) . . ?
C6 C5 H5 119.4 . . ?
C4 C5 H5 119.4 . . ?
C7 C6 C5 120.03(18) . . ?
C7 C6 H6 120.0 . . ?
C5 C6 H6 120.0 . . ?
C6 C7 C8 119.64(19) . . ?
C6 C7 H7 120.2 . . ?
C8 C7 H7 120.2 . . ?
C7 C8 C9 121.59(19) . . ?
C7 C8 H8 119.2 . . ?
C9 C8 H8 119.2 . . ?
C4 C9 C8 118.84(17) . . ?
C4 C9 C10 122.39(15) . . ?
C8 C9 C10 118.73(16) . . ?
C11 C10 C9 107.84(13) . . ?
C11 C10 C1 110.39(14) . . ?
C9 C10 C1 113.29(14) . . ?
C11 C10 H10 108.4 . . ?
C9 C10 H10 108.4 . . ?
C1 C10 H10 108.4 . . ?
O2 C11 O3 124.26(18) . . ?
O2 C11 C10 125.07(18) . . ?
O3 C11 C10 110.66(18) . . ?
O3 C12 H12A 109.5 . . ?
O3 C12 H12B 109.5 . . ?
H12A C12 H12B 109.5 . . ?
O3 C12 H12C 109.5 . . ?
H12A C12 H12C 109.5 . . ?
H12B C12 H12C 109.5 . . ?
C18 C13 C14 119.39(17) . . ?
C18 C13 P1 123.28(14) . . ?
C14 C13 P1 117.25(15) . . ?
C13 C14 C15 119.87(19) . . ?
C13 C14 H14 120.1 . . ?
C15 C14 H14 120.1 . . ?
C16 C15 C14 120.2(2) . . ?
C16 C15 H15 119.9 . . ?
C14 C15 H15 119.9 . . ?
C15 C16 C17 120.20(19) . . ?
C15 C16 H16 119.9 . . ?
C17 C16 H16 119.9 . . ?
C16 C17 C18 120.2(2) . . ?
C16 C17 H17 119.9 . . ?
C18 C17 H17 119.9 . . ?
C13 C18 C17 120.15(18) . . ?
C13 C18 H18 119.9 . . ?
C17 C18 H18 119.9 . . ?
C20 C19 C24 119.42(18) . . ?
C20 C19 P1 123.23(14) . . ?
C24 C19 P1 117.35(17) . . ?
C19 C20 C21 119.7(2) . . ?
C19 C20 H20 120.1 . . ?
C21 C20 H20 120.1 . . ?
C22 C21 C20 119.3(2) . . ?
C22 C21 H21 120.4 . . ?
C20 C21 H21 120.4 . . ?
C23 C22 C21 120.9(2) . . ?
C23 C22 H22 119.6 . . ?
C21 C22 H22 119.6 . . ?
C22 C23 C24 120.4(2) . . ?
C22 C23 H23 119.8 . . ?
C24 C23 H23 119.8 . . ?
C23 C24 C19 120.3(2) . . ?
C23 C24 H24 119.9 . . ?
C19 C24 H24 119.9 . . ?

loop_
_geom_bond_atom_site_label_1
_geom_bond_atom_site_label_2
_geom_bond_distance
_geom_bond_site_symmetry_2
_geom_bond_publ_flag
P1 O1 1.4939(14) . ?
P1 C19 1.7951(19) . ?
P1 C13 1.8052(18) . ?
P1 C1 1.8201(18) . ?
O2 C11 1.202(2) . ?
O3 C11 1.338(2) . ?
O3 C12 1.455(2) . ?
O4 H4A 0.834(19) . ?
O4 H4B 0.87(2) . ?
C1 C2 1.540(2) . ?
C1 C10 1.544(2) . ?
C1 H1 0.9900 . ?
C2 C3 1.520(2) . ?
C2 H2A 0.9800 . ?
C2 H2B 0.9800 . ?
C3 C4 1.509(2) . ?
C3 H3A 0.9800 . ?
C3 H3B 0.9800 . ?
C4 C9 1.388(2) . ?
C4 C5 1.405(2) . ?
C5 C6 1.379(3) . ?
C5 H5 0.9400 . ?
C6 C7 1.365(3) . ?
C6 H6 0.9400 . ?
C7 C8 1.379(3) . ?
C7 H7 0.9400 . ?
C8 C9 1.398(2) . ?
C8 H8 0.9400 . ?
C9 C10 1.534(2) . ?
C10 C11 1.519(2) . ?
C10 H10 0.9900 . ?
C12 H12A 0.9700 . ?
C12 H12B 0.9700 . ?
C12 H12C 0.9700 . ?
C13 C18 1.383(3) . ?
C13 C14 1.386(2) . ?
C14 C15 1.393(3) . ?
C14 H14 0.9400 . ?
C15 C16 1.371(3) . ?
C15 H15 0.9400 . ?
C16 C17 1.372(3) . ?
C16 H16 0.9400 . ?
C17 C18 1.388(2) . ?
C17 H17 0.9400 . ?
C18 H18 0.9400 . ?
C19 C20 1.379(3) . ?
C19 C24 1.397(3) . ?
C20 C21 1.397(3) . ?
C20 H20 0.9400 . ?
C21 C22 1.389(4) . ?
C21 H21 0.9400 . ?
C22 C23 1.351(3) . ?
C22 H22 0.9400 . ?
C23 C24 1.372(3) . ?
C23 H23 0.9400 . ?
C24 H24 0.9400 . ?

loop_
_geom_hbond_atom_site_label_D
_geom_hbond_atom_site_label_H
_geom_hbond_atom_site_label_A
_geom_hbond_distance_DH
_geom_hbond_distance_HA
_geom_hbond_distance_DA
_geom_hbond_angle_DHA
_geom_hbond_site_symmetry_A
O4 H4A O1 0.834(19) 2.035(19) 2.864(2) 172(2) 2_567
O4 H4B O1 0.87(2) 1.96(2) 2.822(2) 172(2) 1_565

loop_
_geom_torsion_atom_site_label_1
_geom_torsion_atom_site_label_2
_geom_torsion_atom_site_label_3
_geom_torsion_atom_site_label_4
_geom_torsion
_geom_torsion_site_symmetry_1
_geom_torsion_site_symmetry_2
_geom_torsion_site_symmetry_3
_geom_torsion_site_symmetry_4
_geom_torsion_publ_flag
O1 P1 C1 C2 -58.98(14) . . . . ?
C19 P1 C1 C2 63.32(14) . . . . ?
C13 P1 C1 C2 178.23(12) . . . . ?
O1 P1 C1 C10 61.75(14) . . . . ?
C19 P1 C1 C10 -175.94(12) . . . . ?
C13 P1 C1 C10 -61.03(14) . . . . ?
C10 C1 C2 C3 63.5(2) . . . . ?
P1 C1 C2 C3 -174.90(13) . . . . ?
C1 C2 C3 C4 -53.8(2) . . . . ?
C2 C3 C4 C9 23.1(3) . . . . ?
C2 C3 C4 C5 -156.56(18) . . . . ?
C9 C4 C5 C6 -0.1(3) . . . . ?
C3 C4 C5 C6 179.5(2) . . . . ?
C4 C5 C6 C7 -0.2(3) . . . . ?
C5 C6 C7 C8 -0.1(4) . . . . ?
C6 C7 C8 C9 0.8(3) . . . . ?
C5 C4 C9 C8 0.7(3) . . . . ?
C3 C4 C9 C8 -178.94(18) . . . . ?
C5 C4 C9 C10 178.50(18) . . . . ?
C3 C4 C9 C10 -1.1(3) . . . . ?
C7 C8 C9 C4 -1.0(3) . . . . ?
C7 C8 C9 C10 -178.93(19) . . . . ?
C4 C9 C10 C11 132.85(19) . . . . ?
C8 C9 C10 C11 -49.3(2) . . . . ?
C4 C9 C10 C1 10.4(2) . . . . ?
C8 C9 C10 C1 -171.81(17) . . . . ?
C2 C1 C10 C11 -161.62(15) . . . . ?
P1 C1 C10 C11 78.84(16) . . . . ?
C2 C1 C10 C9 -40.6(2) . . . . ?
P1 C1 C10 C9 -160.11(12) . . . . ?
C12 O3 C11 O2 -0.4(3) . . . . ?
C12 O3 C11 C10 -179.33(16) . . . . ?
C9 C10 C11 O2 -77.2(2) . . . . ?
C1 C10 C11 O2 47.0(2) . . . . ?
C9 C10 C11 O3 101.72(17) . . . . ?
C1 C10 C11 O3 -134.04(15) . . . . ?
O1 P1 C13 C18 178.48(13) . . . . ?
C19 P1 C13 C18 56.49(16) . . . . ?
C1 P1 C13 C18 -58.50(16) . . . . ?
O1 P1 C13 C14 1.73(15) . . . . ?
C19 P1 C13 C14 -120.26(14) . . . . ?
C1 P1 C13 C14 124.75(13) . . . . ?
C18 C13 C14 C15 1.7(2) . . . . ?
P1 C13 C14 C15 178.55(13) . . . . ?
C13 C14 C15 C16 -0.7(3) . . . . ?
C14 C15 C16 C17 -0.6(3) . . . . ?
C15 C16 C17 C18 0.9(3) . . . . ?
C14 C13 C18 C17 -1.4(2) . . . . ?
P1 C13 C18 C17 -178.11(12) . . . . ?
C16 C17 C18 C13 0.2(3) . . . . ?
O1 P1 C19 C20 158.91(15) . . . . ?
C13 P1 C19 C20 -80.11(17) . . . . ?
C1 P1 C19 C20 37.33(18) . . . . ?
O1 P1 C19 C24 -21.10(16) . . . . ?
C13 P1 C19 C24 99.88(15) . . . . ?
C1 P1 C19 C24 -142.68(14) . . . . ?
C24 C19 C20 C21 0.2(3) . . . . ?
P1 C19 C20 C21 -179.86(15) . . . . ?
C19 C20 C21 C22 1.0(3) . . . . ?
C20 C21 C22 C23 -1.7(3) . . . . ?
C21 C22 C23 C24 1.1(3) . . . . ?
C22 C23 C24 C19 0.1(3) . . . . ?
C20 C19 C24 C23 -0.8(3) . . . . ?
P1 C19 C24 C23 179.25(15) . . . . ?
